data_4309137
loop_
_publ_author_name
'Graham M. Davies'
'Simon J. A. Pope'
'Harry Adams'
'Stephen Faulkner'
'Michael D. Ward'

_publ_contact_author
; 
        Prof. Mike Ward
        Department of Chemistry
        University of Sheffield
        SHEFFIELD
        S3 7HF
;
_publ_contact_author_email m.d.ward@sheffield.ac.uk
_publ_contact_author_fax '0114 2229346'
_publ_section_title
;
Structural and Photophysical Properties of Coordination Networks Combining
[Ru(bipy)(CN)4]2- Anions and Lanthanide(III) Cations: Rates of
Photoinduced Ru-to-Lanthanide Energy Transfer and Sensitized Near-Infrared
Luminescence
;
_journal_name_full 'Inorganic Chemistry'
_journal_page_first 4656
_journal_page_last 4665
_journal_paper_doi 10.1021/ic050512k
_journal_volume 44
_journal_year 2005
_chemical_formula_sum 'C14 H27 K0.5 N6 O9.5 Pr0.5 Ru'
_chemical_formula_weight 622.49
_chemical_name_systematic
; 
 ? 
;
_space_group_IT_number 11
_symmetry_cell_setting monoclinic
_symmetry_space_group_name_Hall '-P 2yb'
_symmetry_space_group_name_H-M 'P 1 21/m 1'
_atom_sites_solution_hydrogens geom
_atom_sites_solution_primary direct
_atom_sites_solution_secondary difmap
_audit_creation_method SHELXL-97
_cell_angle_alpha 90.00
_cell_angle_beta 115.048(4)
_cell_angle_gamma 90.00
_cell_formula_units_Z 4
_cell_length_a 9.006(2)
_cell_length_b 29.787(7)
_cell_length_c 9.505(2)
_cell_measurement_temperature 150(2)
_cell_volume 2310.0(9)
_computing_structure_refinement 'SHELXL-97 (Sheldrick, 1997)'
_computing_structure_solution 'SHELXS-97 (Sheldrick, 1990)'
_diffrn_ambient_temperature 150(2)
_diffrn_measured_fraction_theta_full 0.985
_diffrn_measured_fraction_theta_max 0.985
_diffrn_measurement_device_type 'CCD area detector'
_diffrn_measurement_method '\w rotation with narrow frames'
_diffrn_radiation_monochromator graphite
_diffrn_radiation_source 'fine-focus sealed tube'
_diffrn_radiation_type MoK\a
_diffrn_radiation_wavelength 0.71073
_diffrn_reflns_av_R_equivalents 0.1236
_diffrn_reflns_av_sigmaI/netI 0.0731
_diffrn_reflns_limit_h_max 11
_diffrn_reflns_limit_h_min -11
_diffrn_reflns_limit_k_max 38
_diffrn_reflns_limit_k_min -38
_diffrn_reflns_limit_l_max 12
_diffrn_reflns_limit_l_min -12
_diffrn_reflns_number 26223
_diffrn_reflns_theta_full 27.60
_diffrn_reflns_theta_max 27.60
_diffrn_reflns_theta_min 1.37
_exptl_absorpt_coefficient_mu 1.856
_exptl_absorpt_correction_T_max 0.6748
_exptl_absorpt_correction_T_min 0.5467
_exptl_absorpt_process_details 'SADABS (Sheldrick, 1996)'
_exptl_crystal_colour orange
_exptl_crystal_density_diffrn 1.790
_exptl_crystal_density_method 'not measured'
_exptl_crystal_description block
_exptl_crystal_F_000 1248
_exptl_crystal_size_max 0.37
_exptl_crystal_size_mid 0.33
_exptl_crystal_size_min 0.23
_refine_diff_density_max 4.127
_refine_diff_density_min -2.021
_refine_diff_density_rms 0.235
_refine_ls_extinction_method none
_refine_ls_goodness_of_fit_ref 1.007
_refine_ls_hydrogen_treatment mixed
_refine_ls_matrix_type full
_refine_ls_number_parameters 281
_refine_ls_number_reflns 5376
_refine_ls_number_restraints 0
_refine_ls_restrained_S_all 1.007
_refine_ls_R_factor_all 0.0822
_refine_ls_R_factor_gt 0.0593
_refine_ls_shift/su_max 0.000
_refine_ls_shift/su_mean 0.000
_refine_ls_structure_factor_coef Fsqd
_refine_ls_weighting_details 'calc w=1/[\s^2^(Fo^2^)+(0.1173P)^2^+6.2901P] where P=(Fo^2^+2Fc^2^)/3'
_refine_ls_weighting_scheme calc
_refine_ls_wR_factor_gt 0.1658
_refine_ls_wR_factor_ref 0.1869
_reflns_number_gt 4016
_reflns_number_total 5376
_reflns_threshold_expression >2sigma(I)
_cod_data_source_file ic050512ksi20050405_021846_1.cif
_cod_data_source_block imw84g
_cod_depositor_comments
;
The following automatic conversions were performed:
'_symmetry_cell_setting' value 'Monoclinic' changed to 'monoclinic'
according to '/home/saulius/struct/CIF-dictionaries/cif_core.dic'
dictionary named 'cif_core.dic' version 2.4.1 from 2010-06-29.

Automatic conversion script
Id: cif_fix_enum 1527 2010-12-29 10:47:43Z saulius 
;
_cod_original_cell_volume 2310.0(10)
_cod_original_formula_sum 'C14 H27 K0.50 N6 O9.50 Pr0.50 Ru'
_cod_database_code 4309137

loop_
_symmetry_equiv_pos_as_xyz
'x, y, z'
'-x, y+1/2, -z'
'-x, -y, -z'
'x, -y-1/2, z'

loop_
_atom_site_label
_atom_site_type_symbol
_atom_site_fract_x
_atom_site_fract_y
_atom_site_fract_z
_atom_site_U_iso_or_equiv
_atom_site_adp_type
_atom_site_occupancy
_atom_site_symmetry_multiplicity
_atom_site_calc_flag
_atom_site_refinement_flags
_atom_site_disorder_assembly
_atom_site_disorder_group
Ru1 Ru 0.17177(6) 0.109106(16) 0.38751(5) 0.01836(17) Uani 1 1 d . . .
N1 N 0.2721(7) 0.04663(18) 0.4914(6) 0.0201(11) Uani 1 1 d . . .
C2 C 0.4168(8) 0.0400(2) 0.6093(7) 0.0214(13) Uani 1 1 d . . .
H2 H 0.4848 0.0653 0.6530 0.026 Uiso 1 1 calc R . .
C3 C 0.4738(8) -0.0016(2) 0.6718(7) 0.0235(13) Uani 1 1 d . . .
H3 H 0.5786 -0.0048 0.7563 0.028 Uiso 1 1 calc R . .
C4 C 0.3743(9) -0.0389(2) 0.6084(7) 0.0237(13) Uani 1 1 d . . .
H4 H 0.4106 -0.0681 0.6486 0.028 Uiso 1 1 calc R . .
C5 C 0.2235(8) -0.0328(2) 0.4874(7) 0.0240(13) Uani 1 1 d . . .
H5 H 0.1538 -0.0579 0.4436 0.029 Uiso 1 1 calc R . .
C6 C 0.1725(7) 0.0103(2) 0.4285(6) 0.0183(12) Uani 1 1 d . . .
C7 C 0.0134(8) 0.0197(2) 0.3003(7) 0.0193(12) Uani 1 1 d . . .
C8 C -0.0972(8) -0.0132(2) 0.2195(7) 0.0224(13) Uani 1 1 d . . .
H8 H -0.0706 -0.0439 0.2450 0.027 Uiso 1 1 calc R . .
C9 C -0.2490(8) -0.0016(2) 0.0994(7) 0.0228(13) Uani 1 1 d . . .
H9 H -0.3265 -0.0240 0.0429 0.027 Uiso 1 1 calc R . .
C10 C -0.2827(8) 0.0440(2) 0.0656(7) 0.0216(13) Uani 1 1 d . . .
H10 H -0.3845 0.0532 -0.0142 0.026 Uiso 1 1 calc R . .
C11 C -0.1665(8) 0.0753(2) 0.1495(7) 0.0205(13) Uani 1 1 d . . .
H11 H -0.1902 0.1062 0.1255 0.025 Uiso 1 1 calc R . .
N12 N -0.0204(6) 0.06399(17) 0.2642(5) 0.0186(10) Uani 1 1 d . . .
C13 C 0.0850(9) 0.1214(2) 0.5483(7) 0.0238(14) Uani 1 1 d . . .
N13 N 0.0366(9) 0.12959(19) 0.6394(7) 0.0320(14) Uani 1 1 d . . .
C14 C 0.2549(8) 0.1000(2) 0.2194(8) 0.0240(14) Uani 1 1 d . . .
N14 N 0.2935(8) 0.0970(2) 0.1196(7) 0.0306(13) Uani 1 1 d . . .
C15 C 0.3676(10) 0.1465(2) 0.5083(9) 0.0353(17) Uani 1 1 d . . .
N15 N 0.4807(9) 0.1687(2) 0.5739(9) 0.054(2) Uani 1 1 d . . .
C16 C 0.0528(8) 0.1636(2) 0.2759(7) 0.0233(14) Uani 1 1 d . . .
N16 N -0.0215(7) 0.19455(19) 0.2119(7) 0.0287(13) Uani 1 1 d . . .
Pr1 Pr -0.23994(6) 0.2500 0.04735(6) 0.02352(18) Uani 1 2 d S . .
O1 O -0.4175(8) 0.1904(3) 0.0918(7) 0.061(2) Uani 1 1 d . . .
H1B H -0.5206 0.1924 0.0618 0.074 Uiso 1 1 d R . .
H1A H -0.3730 0.1920 0.1904 0.074 Uiso 1 1 d R . .
O2 O -0.2627(7) 0.18573(18) -0.1271(6) 0.0379(13) Uani 1 1 d . . .
H2A H -0.3358 0.1813 -0.2186 0.045 Uiso 1 1 d R . .
H2B H -0.1702 0.1856 -0.1310 0.045 Uiso 1 1 d R . .
O3 O -0.5128(11) 0.2500 -0.1815(12) 0.089(4) Uani 1 2 d S . .
O4 O 0.0012(9) 0.2500 -0.0380(8) 0.0296(15) Uani 1 2 d S . .
O5 O -0.2235(10) 0.2500 0.3242(9) 0.0392(18) Uani 1 2 d S . .
K1 K 0.2841(3) 0.2500 0.3951(2) 0.0290(5) Uani 1 2 d S . .
O6 O 0.2992(15) 0.2054(4) 0.1344(14) 0.048(3) Uiso 0.50 1 d P . .
O7 O 0.1848(12) 0.2276(3) 0.6344(11) 0.030(2) Uiso 0.50 1 d P . .
O1S O 0.4214(6) 0.12032(17) 0.9055(6) 0.0299(11) Uani 1 1 d . . .
O2S O 0.9322(13) 0.1130(4) 0.8850(12) 0.098(3) Uiso 1 1 d . A 1
O3S O 1.0176(15) 0.1570(4) 0.9058(14) 0.120(4) Uiso 1 1 d . B 2
O4S O 0.9418(17) 0.2221(4) 0.6547(14) 0.131(4) Uani 1 1 d . . .
O5S O 0.6991(11) 0.1589(3) 0.4045(10) 0.079(3) Uani 1 1 d . . .

loop_
_atom_site_aniso_label
_atom_site_aniso_U_11
_atom_site_aniso_U_22
_atom_site_aniso_U_33
_atom_site_aniso_U_23
_atom_site_aniso_U_13
_atom_site_aniso_U_12
Ru1 0.0229(3) 0.0137(3) 0.0145(3) 0.00109(16) 0.0041(2) -0.00195(18)
N1 0.031(3) 0.017(3) 0.014(2) -0.0002(19) 0.011(2) 0.000(2)
C2 0.025(3) 0.023(3) 0.015(3) -0.004(2) 0.008(2) 0.001(3)
C3 0.028(3) 0.024(3) 0.019(3) 0.005(2) 0.010(3) 0.007(3)
C4 0.036(4) 0.017(3) 0.024(3) 0.006(2) 0.018(3) 0.007(3)
C5 0.030(3) 0.019(3) 0.024(3) 0.002(3) 0.013(3) -0.001(3)
C6 0.023(3) 0.017(3) 0.015(3) 0.000(2) 0.008(2) 0.003(2)
C7 0.028(3) 0.016(3) 0.016(3) 0.001(2) 0.012(2) -0.001(2)
C8 0.027(3) 0.015(3) 0.025(3) 0.001(2) 0.012(3) -0.001(2)
C9 0.028(3) 0.015(3) 0.023(3) -0.003(2) 0.009(3) -0.006(2)
C10 0.024(3) 0.022(3) 0.018(3) 0.001(2) 0.007(2) -0.002(3)
C11 0.030(3) 0.013(3) 0.018(3) 0.003(2) 0.009(2) -0.001(2)
N12 0.025(3) 0.016(3) 0.015(2) -0.0007(19) 0.009(2) -0.003(2)
C13 0.034(4) 0.012(3) 0.019(3) 0.002(2) 0.005(3) 0.002(3)
N13 0.057(4) 0.019(3) 0.023(3) -0.001(2) 0.020(3) 0.008(3)
C14 0.029(4) 0.016(3) 0.024(3) 0.005(2) 0.008(3) -0.002(3)
N14 0.033(3) 0.030(3) 0.030(3) 0.006(2) 0.014(3) 0.005(3)
C15 0.037(4) 0.023(4) 0.032(4) 0.003(3) 0.001(3) 0.003(3)
N15 0.043(4) 0.022(3) 0.055(4) 0.003(3) -0.019(3) -0.005(3)
C16 0.023(3) 0.017(3) 0.023(3) 0.000(2) 0.003(3) -0.009(3)
N16 0.032(3) 0.017(3) 0.027(3) 0.005(2) 0.003(2) -0.005(2)
Pr1 0.0190(3) 0.0225(3) 0.0256(3) 0.000 0.0061(2) 0.000
O1 0.042(4) 0.102(6) 0.048(4) -0.035(4) 0.026(3) -0.046(4)
O2 0.038(3) 0.043(3) 0.028(3) -0.014(2) 0.009(2) -0.019(2)
O3 0.021(5) 0.179(14) 0.047(6) 0.000 -0.006(4) 0.000
O4 0.030(4) 0.024(4) 0.038(4) 0.000 0.018(3) 0.000
O5 0.041(4) 0.039(4) 0.036(4) 0.000 0.014(3) 0.000
K1 0.0324(11) 0.0244(11) 0.0276(10) 0.000 0.0102(9) 0.000
O1S 0.031(3) 0.028(3) 0.030(2) 0.003(2) 0.012(2) -0.004(2)
O4S 0.181(13) 0.081(7) 0.132(10) 0.020(7) 0.067(9) -0.001(7)
O5S 0.092(6) 0.082(6) 0.086(6) 0.039(5) 0.062(5) 0.038(5)

loop_
_atom_type_symbol
_atom_type_description
_atom_type_scat_dispersion_real
_atom_type_scat_dispersion_imag
_atom_type_scat_source
C C 0.0033 0.0016 'International Tables Vol C Tables 4.2.6.8 and 6.1.1.4'
H H 0.0000 0.0000 'International Tables Vol C Tables 4.2.6.8 and 6.1.1.4'
N N 0.0061 0.0033 'International Tables Vol C Tables 4.2.6.8 and 6.1.1.4'
Ru Ru -1.2594 0.8363 'International Tables Vol C Tables 4.2.6.8 and 6.1.1.4'
Pr Pr -0.2180 2.8214 'International Tables Vol C Tables 4.2.6.8 and 6.1.1.4'
O O 0.0106 0.0060 'International Tables Vol C Tables 4.2.6.8 and 6.1.1.4'
K K 0.2009 0.2494 'International Tables Vol C Tables 4.2.6.8 and 6.1.1.4'

loop_
_geom_angle_atom_site_label_1
_geom_angle_atom_site_label_2
_geom_angle_atom_site_label_3
_geom_angle
_geom_angle_site_symmetry_1
_geom_angle_site_symmetry_3
_geom_angle_publ_flag
C16 Ru1 C15 89.8(3) . . ?
C16 Ru1 C13 87.8(3) . . ?
C15 Ru1 C13 89.7(3) . . ?
C16 Ru1 C14 89.1(3) . . ?
C15 Ru1 C14 89.8(3) . . ?
C13 Ru1 C14 176.9(2) . . ?
C16 Ru1 N12 95.4(2) . . ?
C15 Ru1 N12 174.4(3) . . ?
C13 Ru1 N12 92.7(2) . . ?
C14 Ru1 N12 88.1(2) . . ?
C16 Ru1 N1 173.0(2) . . ?
C15 Ru1 N1 97.1(3) . . ?
C13 Ru1 N1 91.8(2) . . ?
C14 Ru1 N1 91.3(2) . . ?
N12 Ru1 N1 77.7(2) . . ?
C2 N1 C6 118.6(5) . . ?
C2 N1 Ru1 126.6(4) . . ?
C6 N1 Ru1 114.8(4) . . ?
N1 C2 C3 123.6(6) . . ?
N1 C2 H2 118.2 . . ?
C3 C2 H2 118.2 . . ?
C2 C3 C4 118.5(6) . . ?
C2 C3 H3 120.8 . . ?
C4 C3 H3 120.8 . . ?
C5 C4 C3 119.0(6) . . ?
C5 C4 H4 120.5 . . ?
C3 C4 H4 120.5 . . ?
C4 C5 C6 119.9(6) . . ?
C4 C5 H5 120.1 . . ?
C6 C5 H5 120.1 . . ?
N1 C6 C5 120.5(5) . . ?
N1 C6 C7 116.2(5) . . ?
C5 C6 C7 123.4(6) . . ?
N12 C7 C8 121.1(6) . . ?
N12 C7 C6 115.5(5) . . ?
C8 C7 C6 123.4(6) . . ?
C7 C8 C9 120.3(6) . . ?
C7 C8 H8 119.9 . . ?
C9 C8 H8 119.9 . . ?
C10 C9 C8 117.9(6) . . ?
C10 C9 H9 121.1 . . ?
C8 C9 H9 121.1 . . ?
C11 C10 C9 119.2(6) . . ?
C11 C10 H10 120.4 . . ?
C9 C10 H10 120.4 . . ?
N12 C11 C10 122.8(6) . . ?
N12 C11 H11 118.6 . . ?
C10 C11 H11 118.6 . . ?
C11 N12 C7 118.8(5) . . ?
C11 N12 Ru1 125.4(4) . . ?
C7 N12 Ru1 115.6(4) . . ?
N13 C13 Ru1 178.2(6) . . ?
N14 C14 Ru1 175.3(6) . . ?
N15 C15 Ru1 177.9(8) . . ?
N15 C15 K1 70.3(5) . . ?
Ru1 C15 K1 108.4(3) . . ?
C15 N15 K1 88.9(5) . . ?
N16 C16 Ru1 177.3(6) . . ?
N16 C16 K1 71.8(4) . . ?
Ru1 C16 K1 110.2(2) . . ?
C16 N16 Pr1 166.7(5) . . ?
C16 N16 K1 87.1(4) . . ?
Pr1 N16 K1 106.05(19) . . ?
O2 Pr1 O2 100.9(3) . 4_565 ?
O2 Pr1 O3 69.3(2) . . ?
O2 Pr1 O3 69.3(2) 4_565 . ?
O2 Pr1 N16 137.44(19) . 4_565 ?
O2 Pr1 N16 74.52(19) 4_565 4_565 ?
O3 Pr1 N16 139.16(13) . 4_565 ?
O2 Pr1 N16 74.52(19) . . ?
O2 Pr1 N16 137.44(19) 4_565 . ?
O3 Pr1 N16 139.16(13) . . ?
N16 Pr1 N16 81.2(3) 4_565 . ?
O2 Pr1 O1 140.3(2) . 4_565 ?
O2 Pr1 O1 72.09(19) 4_565 4_565 ?
O3 Pr1 O1 71.9(2) . 4_565 ?
N16 Pr1 O1 79.7(2) 4_565 4_565 ?
N16 Pr1 O1 136.9(2) . 4_565 ?
O2 Pr1 O1 72.09(19) . . ?
O2 Pr1 O1 140.3(2) 4_565 . ?
O3 Pr1 O1 71.9(2) . . ?
N16 Pr1 O1 136.9(2) 4_565 . ?
N16 Pr1 O1 79.7(2) . . ?
O1 Pr1 O1 88.6(3) 4_565 . ?
O2 Pr1 O5 129.47(13) . . ?
O2 Pr1 O5 129.47(13) 4_565 . ?
O3 Pr1 O5 120.0(3) . . ?
N16 Pr1 O5 71.1(2) 4_565 . ?
N16 Pr1 O5 71.1(2) . . ?
O1 Pr1 O5 66.27(17) 4_565 . ?
O1 Pr1 O5 66.27(17) . . ?
O2 Pr1 O4 68.80(15) . . ?
O2 Pr1 O4 68.80(15) 4_565 . ?
O3 Pr1 O4 111.7(3) . . ?
N16 Pr1 O4 70.30(19) 4_565 . ?
N16 Pr1 O4 70.30(19) . . ?
O1 Pr1 O4 135.53(17) 4_565 . ?
O1 Pr1 O4 135.53(17) . . ?
O5 Pr1 O4 128.3(2) . . ?
O2 Pr1 K1 104.86(13) . . ?
O2 Pr1 K1 104.86(13) 4_565 . ?
O3 Pr1 K1 170.0(3) . . ?
N16 Pr1 K1 40.90(13) 4_565 . ?
N16 Pr1 K1 40.90(13) . . ?
O1 Pr1 K1 114.74(17) 4_565 . ?
O1 Pr1 K1 114.74(17) . . ?
O5 Pr1 K1 70.02(18) . . ?
O4 Pr1 K1 58.33(16) . . ?
Pr1 O1 H1B 124.7 . . ?
Pr1 O1 H1A 96.2 . . ?
H1B O1 H1A 107.7 . . ?
Pr1 O2 H2A 127.7 . . ?
Pr1 O2 H2B 103.1 . . ?
H2A O2 H2B 107.7 . . ?
O7 K1 O7 27.0(4) 4_565 . ?
O7 K1 O6 160.6(3) 4_565 . ?
O7 K1 O6 136.6(3) . . ?
O7 K1 O6 136.6(3) 4_565 4_565 ?
O7 K1 O6 160.6(3) . 4_565 ?
O6 K1 O6 55.3(5) . 4_565 ?
O7 K1 N16 94.0(2) 4_565 . ?
O7 K1 N16 79.4(2) . . ?
O6 K1 N16 67.4(3) . . ?
O6 K1 N16 96.9(3) 4_565 . ?
O7 K1 N16 79.4(2) 4_565 4_565 ?
O7 K1 N16 94.0(2) . 4_565 ?
O6 K1 N16 96.9(3) . 4_565 ?
O6 K1 N16 67.4(3) 4_565 4_565 ?
N16 K1 N16 65.7(2) . 4_565 ?
O7 K1 N15 71.0(3) 4_565 4_565 ?
O7 K1 N15 92.6(3) . 4_565 ?
O6 K1 N15 128.3(3) . 4_565 ?
O6 K1 N15 83.4(3) 4_565 4_565 ?
N16 K1 N15 156.7(2) . 4_565 ?
N16 K1 N15 93.38(17) 4_565 4_565 ?
O7 K1 N15 92.6(3) 4_565 . ?
O7 K1 N15 71.0(3) . . ?
O6 K1 N15 83.4(3) . . ?
O6 K1 N15 128.3(3) 4_565 . ?
N16 K1 N15 93.38(17) . . ?
N16 K1 N15 156.7(2) 4_565 . ?
N15 K1 N15 104.8(3) 4_565 . ?
O7 K1 C16 95.3(2) 4_565 . ?
O7 K1 C16 73.6(2) . . ?
O6 K1 C16 65.4(3) . . ?
O6 K1 C16 109.2(3) 4_565 . ?
N16 K1 C16 21.04(16) . . ?
N16 K1 C16 86.48(17) 4_565 . ?
N15 K1 C16 166.1(2) 4_565 . ?
N15 K1 C16 72.35(17) . . ?
O7 K1 C16 73.6(2) 4_565 4_565 ?
O7 K1 C16 95.3(2) . 4_565 ?
O6 K1 C16 109.2(3) . 4_565 ?
O6 K1 C16 65.4(3) 4_565 4_565 ?
N16 K1 C16 86.48(17) . 4_565 ?
N16 K1 C16 21.04(16) 4_565 4_565 ?
N15 K1 C16 72.35(17) 4_565 4_565 ?
N15 K1 C16 166.1(2) . 4_565 ?
C16 K1 C16 107.0(3) . 4_565 ?
O7 K1 C15 67.7(3) 4_565 4_565 ?
O7 K1 C15 93.7(2) . 4_565 ?
O6 K1 C15 129.6(3) . 4_565 ?
O6 K1 C15 75.9(3) 4_565 4_565 ?
N16 K1 C15 136.96(19) . 4_565 ?
N16 K1 C15 72.61(17) 4_565 4_565 ?
N15 K1 C15 20.76(18) 4_565 4_565 ?
N15 K1 C15 124.72(19) . 4_565 ?
C16 K1 C15 154.9(2) . 4_565 ?
C16 K1 C15 51.59(18) 4_565 4_565 ?
O7 K1 C15 93.7(2) 4_565 . ?
O7 K1 C15 67.7(3) . . ?
O6 K1 C15 75.9(3) . . ?
O6 K1 C15 129.6(3) 4_565 . ?
N16 K1 C15 72.61(17) . . ?
N16 K1 C15 136.96(19) 4_565 . ?
N15 K1 C15 124.72(19) 4_565 . ?
N15 K1 C15 20.76(18) . . ?
C16 K1 C15 51.59(18) . . ?
C16 K1 C15 154.9(2) 4_565 . ?
C15 K1 C15 143.4(3) 4_565 . ?
O7 O7 K1 76.5(2) 4_565 . ?

loop_
_geom_bond_atom_site_label_1
_geom_bond_atom_site_label_2
_geom_bond_distance
_geom_bond_site_symmetry_2
_geom_bond_publ_flag
Ru1 C16 1.986(7) . ?
Ru1 C15 1.990(8) . ?
Ru1 C13 2.023(7) . ?
Ru1 C14 2.049(7) . ?
Ru1 N12 2.111(5) . ?
Ru1 N1 2.121(5) . ?
N1 C2 1.325(8) . ?
N1 C6 1.371(8) . ?
C2 C3 1.376(9) . ?
C2 H2 0.9500 . ?
C3 C4 1.394(10) . ?
C3 H3 0.9500 . ?
C4 C5 1.370(10) . ?
C4 H4 0.9500 . ?
C5 C6 1.399(9) . ?
C5 H5 0.9500 . ?
C6 C7 1.462(8) . ?
C7 N12 1.364(8) . ?
C7 C8 1.376(9) . ?
C8 C9 1.403(9) . ?
C8 H8 0.9500 . ?
C9 C10 1.398(9) . ?
C9 H9 0.9500 . ?
C10 C11 1.376(9) . ?
C10 H10 0.9500 . ?
C11 N12 1.349(8) . ?
C11 H11 0.9500 . ?
C13 N13 1.148(9) . ?
C14 N14 1.144(9) . ?
C15 N15 1.151(10) . ?
C15 K1 3.246(7) . ?
N15 K1 3.056(7) . ?
C16 N16 1.151(9) . ?
C16 K1 3.202(6) . ?
N16 Pr1 2.538(6) . ?
N16 K1 3.046(6) . ?
Pr1 O2 2.483(5) . ?
Pr1 O2 2.483(5) 4_565 ?
Pr1 O3 2.499(9) . ?
Pr1 N16 2.538(6) 4_565 ?
Pr1 O1 2.542(6) 4_565 ?
Pr1 O1 2.542(6) . ?
Pr1 O5 2.572(8) . ?
Pr1 O4 2.620(7) . ?
Pr1 K1 4.471(2) . ?
O1 H1B 0.8501 . ?
O1 H1A 0.8500 . ?
O2 H2A 0.8500 . ?
O2 H2B 0.8500 . ?
K1 O7 2.853(10) 4_565 ?
K1 O7 2.853(10) . ?
K1 O6 2.865(13) . ?
K1 O6 2.865(13) 4_565 ?
K1 N16 3.046(6) 4_565 ?
K1 N15 3.056(7) 4_565 ?
K1 C16 3.202(6) 4_565 ?
K1 C15 3.246(7) 4_565 ?
O7 O7 1.333(19) 4_565 ?
O4S O4S 1.66(2) 4_565 ?
